data_4317162
loop_
_publ_author_name
'Ulrike Lehmann'
'Julia Klingele'
'Vasile Lozan'
'Gunther Steinfeld'
'Marco H. Klingele'
'Steffen K\"ass'
'Axel Rodenstein'
'Berthold Kersting'

_publ_contact_author_address
; Institut fuer Anorganische Chemie
  Universitaet Leipzig, Johannisallee 29
  04103 Leipzig
  Germany
;
_publ_contact_author_email b.kersting@uni-leipzig.de
_publ_contact_author_fax '+49/(0)341/973 6199'
_publ_contact_author_name 'Prof. Dr Berthold Kersting'
_publ_contact_author_phone '+49/(0)341/973 6143'
_publ_section_title
;
 Dependence of the Chemical Properties of Macrocyclic [NiII2L(\m-O2CR)]+
 Complexes on the Basicity of the Carboxylato Coligands (L2-= macrocyclic
 N6S2ligand)
;
_journal_name_full 'Inorganic Chemistry'
_journal_page_first 11018
_journal_page_last 11029
_journal_paper_doi 10.1021/ic101574a
_journal_volume 49
_journal_year 2010
_chemical_compound_source
;
 Crystals were grown by slow evaporation from a mixed ethanol/
 acetonitrile solvent system
;
_chemical_formula_structural
; 
 [Ni2L(u-O2CCF3)][BPh4].CH3CN 
;
_chemical_formula_sum 'C66 H87 B F3 N7 Ni2 O2 S2'
_chemical_formula_weight 1259.78
_space_group_IT_number 2
_symmetry_cell_setting triclinic
_symmetry_space_group_name_Hall '-P 1'
_symmetry_space_group_name_H-M 'P -1'
_atom_sites_solution_hydrogens geom
_atom_sites_solution_primary direct
_atom_sites_solution_secondary difmap
_cell_angle_alpha 106.728(11)
_cell_angle_beta 92.533(12)
_cell_angle_gamma 108.491(12)
_cell_formula_units_Z 2
_cell_length_a 13.385(2)
_cell_length_b 15.598(2)
_cell_length_c 17.406(2)
_cell_measurement_temperature 213(2)
_cell_volume 3263.6(8)
_computing_structure_refinement 'SHELXL-97 (Sheldrick, 1997)'
_computing_structure_solution 'SHELXS-97 (Sheldrick, 1990)'
_diffrn_ambient_temperature 213(2)
_diffrn_measured_fraction_theta_full 0.916
_diffrn_measured_fraction_theta_max 0.916
_diffrn_measurement_device_type 'STOE-IPDS I'
_diffrn_measurement_method hemisphere
_diffrn_radiation_monochromator graphite
_diffrn_radiation_source 'fine-focus sealed tube'
_diffrn_radiation_type MoK\a
_diffrn_radiation_wavelength 0.71073
_diffrn_reflns_av_R_equivalents 0.0349
_diffrn_reflns_av_sigmaI/netI 0.0745
_diffrn_reflns_limit_h_max 17
_diffrn_reflns_limit_h_min -17
_diffrn_reflns_limit_k_max 20
_diffrn_reflns_limit_k_min -20
_diffrn_reflns_limit_l_max 22
_diffrn_reflns_limit_l_min -22
_diffrn_reflns_number 30434
_diffrn_reflns_theta_full 27.62
_diffrn_reflns_theta_max 27.62
_diffrn_reflns_theta_min 2.44
_exptl_absorpt_coefficient_mu 0.697
_exptl_absorpt_correction_T_max 0.9026
_exptl_absorpt_correction_T_min 0.7924
_exptl_absorpt_correction_type empirical
_exptl_absorpt_process_details SADABS
_exptl_crystal_colour pale-green
_exptl_crystal_density_diffrn 1.282
_exptl_crystal_density_method 'not measured'
_exptl_crystal_description block
_exptl_crystal_F_000 1336
_exptl_crystal_size_max 0.35
_exptl_crystal_size_mid 0.20
_exptl_crystal_size_min 0.15
_refine_diff_density_max 0.532
_refine_diff_density_min -0.252
_refine_diff_density_rms 0.048
_refine_ls_extinction_method none
_refine_ls_goodness_of_fit_ref 0.779
_refine_ls_hydrogen_treatment constr
_refine_ls_matrix_type full
_refine_ls_number_parameters 804
_refine_ls_number_reflns 13914
_refine_ls_number_restraints 24
_refine_ls_restrained_S_all 0.786
_refine_ls_R_factor_all 0.0597
_refine_ls_R_factor_gt 0.0327
_refine_ls_shift/su_max 0.002
_refine_ls_shift/su_mean 0.000
_refine_ls_structure_factor_coef Fsqd
_refine_ls_weighting_details 'calc w=1/[\s^2^(Fo^2^)+(0.0324P)^2^+0.0000P] where P=(Fo^2^+2Fc^2^)/3'
_refine_ls_weighting_scheme calc
_refine_ls_wR_factor_gt 0.0651
_refine_ls_wR_factor_ref 0.0692
_reflns_number_gt 8878
_reflns_number_total 13914
_reflns_threshold_expression >2sigma(I)
_cod_data_source_file ic101574a_si_001_2.cif
_cod_data_source_block 2
_cod_original_cell_volume 3263.4(9)
_cod_database_code 4317162

loop_
_symmetry_equiv_pos_as_xyz
'x, y, z'
'-x, -y, -z'

loop_
_atom_site_label
_atom_site_type_symbol
_atom_site_fract_x
_atom_site_fract_y
_atom_site_fract_z
_atom_site_U_iso_or_equiv
_atom_site_adp_type
_atom_site_occupancy
_atom_site_symmetry_multiplicity
_atom_site_calc_flag
_atom_site_refinement_flags
_atom_site_disorder_assembly
_atom_site_disorder_group
Ni1 Ni 1.125926(19) 0.926665(18) 0.248830(18) 0.02419(7) Uani 1 1 d . . .
Ni2 Ni 1.179493(19) 1.140817(18) 0.199011(18) 0.02521(7) Uani 1 1 d . . .
S1 S 1.05501(4) 0.97328(4) 0.13666(3) 0.02647(12) Uani 1 1 d . . .
S2 S 1.28619(4) 1.05035(4) 0.23457(4) 0.02898(12) Uani 1 1 d . . .
O1 O 1.08346(11) 1.02118(10) 0.33653(9) 0.0306(3) Uani 1 1 d . . .
O2 O 1.11471(11) 1.15810(10) 0.30471(10) 0.0309(3) Uani 1 1 d . . .
F1A F 1.0868(11) 1.2386(5) 0.4535(7) 0.121(6) Uani 0.511(19) 1 d PD A 1
F2A F 1.0656(15) 1.1159(11) 0.4838(6) 0.129(6) Uani 0.511(19) 1 d PD A 1
F3A F 0.9446(5) 1.1286(12) 0.4141(6) 0.132(6) Uani 0.511(19) 1 d PD A 1
F1B F 1.1192(9) 1.1747(12) 0.4873(5) 0.131(5) Uani 0.489(19) 1 d PD A 2
F2B F 0.9653(11) 1.0860(6) 0.4394(7) 0.118(5) Uani 0.489(19) 1 d PD A 2
F3B F 1.0226(16) 1.2212(10) 0.4269(9) 0.146(8) Uani 0.489(19) 1 d PD A 2
N1 N 0.96530(13) 0.81781(12) 0.24351(12) 0.0303(4) Uani 1 1 d . . .
N2 N 1.15606(14) 0.80345(12) 0.17585(13) 0.0365(5) Uani 1 1 d . . .
N3 N 1.21718(13) 0.90492(13) 0.34943(12) 0.0342(4) Uani 1 1 d . . .
N4 N 1.30892(14) 1.28085(12) 0.26220(13) 0.0351(5) Uani 1 1 d . . .
N5 N 1.24838(13) 1.16091(12) 0.09314(12) 0.0315(4) Uani 1 1 d . . .
N6 N 1.06041(13) 1.19752(12) 0.15064(12) 0.0289(4) Uani 1 1 d . . .
C1 C 0.93376(14) 0.98334(14) 0.16814(13) 0.0261(4) Uani 1 1 d . . .
C2 C 0.90289(15) 1.06006(14) 0.16365(14) 0.0284(5) Uani 1 1 d . . .
C3 C 0.81397(16) 1.07336(16) 0.19790(15) 0.0323(5) Uani 1 1 d . . .
H3 H 0.7959 1.1265 0.1966 0.039 Uiso 1 1 calc R . .
C4 C 0.75144(16) 1.00999(16) 0.23382(15) 0.0337(5) Uani 1 1 d . B .
C5 C 0.77683(16) 0.92865(16) 0.22935(15) 0.0347(5) Uani 1 1 d . . .
H5 H 0.7323 0.8822 0.2490 0.042 Uiso 1 1 calc R . .
C6 C 0.86612(15) 0.91353(14) 0.19673(14) 0.0290(5) Uani 1 1 d . . .
C7 C 0.88336(16) 0.81980(15) 0.18284(15) 0.0325(5) Uani 1 1 d . . .
H7A H 0.8152 0.7714 0.1823 0.039 Uiso 1 1 calc R . .
H7B H 0.9042 0.8013 0.1289 0.039 Uiso 1 1 calc R . .
C8 C 0.91971(18) 0.8232(2) 0.31999(17) 0.0462(6) Uani 1 1 d . . .
H8A H 0.8470 0.7789 0.3083 0.069 Uiso 1 1 calc R . .
H8B H 0.9203 0.8875 0.3454 0.069 Uiso 1 1 calc R . .
H8C H 0.9619 0.8067 0.3564 0.069 Uiso 1 1 calc R . .
C9 C 0.97904(17) 0.72291(15) 0.21112(17) 0.0410(6) Uani 1 1 d . . .
H9A H 0.9095 0.6735 0.1872 0.049 Uiso 1 1 calc R . .
H9B H 1.0088 0.7074 0.2557 0.049 Uiso 1 1 calc R . .
C10 C 1.05258(18) 0.72423(15) 0.14742(17) 0.0413(6) Uani 1 1 d . . .
H10A H 1.0656 0.6636 0.1311 0.050 Uiso 1 1 calc R . .
H10B H 1.0171 0.7296 0.0994 0.050 Uiso 1 1 calc R . .
C11 C 1.2066(3) 0.8169(2) 0.1041(2) 0.0745(11) Uani 1 1 d . . .
H11A H 1.2224 0.7603 0.0762 0.112 Uiso 1 1 calc R . .
H11B H 1.2721 0.8716 0.1216 0.112 Uiso 1 1 calc R . .
H11C H 1.1584 0.8277 0.0677 0.112 Uiso 1 1 calc R . .
C12 C 1.22824(19) 0.78024(17) 0.2281(2) 0.0514(8) Uani 1 1 d . . .
H12A H 1.3022 0.8149 0.2248 0.062 Uiso 1 1 calc R . .
H12B H 1.2167 0.7119 0.2069 0.062 Uiso 1 1 calc R . .
C13 C 1.2123(2) 0.80461(17) 0.3157(2) 0.0512(8) Uani 1 1 d . . .
H13A H 1.1430 0.7619 0.3206 0.061 Uiso 1 1 calc R . .
H13B H 1.2675 0.7946 0.3473 0.061 Uiso 1 1 calc R . .
C14 C 1.1773(2) 0.9193(2) 0.42891(18) 0.0565(8) Uani 1 1 d . . .
H14A H 1.1032 0.8789 0.4211 0.085 Uiso 1 1 calc R . .
H14B H 1.1833 0.9856 0.4520 0.085 Uiso 1 1 calc R . .
H14C H 1.2193 0.9029 0.4655 0.085 Uiso 1 1 calc R . .
C15 C 1.33198(16) 0.96653(15) 0.36647(16) 0.0344(5) Uani 1 1 d . . .
H15A H 1.3637 0.9498 0.3171 0.041 Uiso 1 1 calc R . .
H15B H 1.3679 0.9512 0.4083 0.041 Uiso 1 1 calc R . .
C16 C 1.35516(15) 1.07288(15) 0.39409(15) 0.0306(5) Uani 1 1 d . . .
C17 C 1.34696(15) 1.11797(15) 0.33540(14) 0.0295(5) Uani 1 1 d . . .
C18 C 1.39141(16) 1.21792(15) 0.35866(15) 0.0336(5) Uani 1 1 d . . .
C19 C 1.43101(17) 1.27064(16) 0.43998(16) 0.0375(6) Uani 1 1 d . . .
H19 H 1.4586 1.3375 0.4547 0.045 Uiso 1 1 calc R . .
C20 C 1.43139(17) 1.22797(16) 0.50058(16) 0.0366(5) Uani 1 1 d . . .
C21 C 1.39626(16) 1.12802(16) 0.47432(15) 0.0354(5) Uani 1 1 d . . .
H21 H 1.4007 1.0970 0.5126 0.043 Uiso 1 1 calc R . .
C22 C 1.40569(16) 1.26616(16) 0.29411(16) 0.0370(6) Uani 1 1 d . . .
H22A H 1.4624 1.3285 0.3164 0.044 Uiso 1 1 calc R . .
H22B H 1.4298 1.2280 0.2485 0.044 Uiso 1 1 calc R . .
C23 C 1.2834(2) 1.34946(17) 0.33088(18) 0.0491(7) Uani 1 1 d . . .
H23A H 1.2670 1.3219 0.3741 0.074 Uiso 1 1 calc R . .
H23B H 1.2225 1.3630 0.3123 0.074 Uiso 1 1 calc R . .
H23C H 1.3443 1.4081 0.3510 0.074 Uiso 1 1 calc R . .
C24 C 1.33772(19) 1.32396(17) 0.19652(17) 0.0443(6) Uani 1 1 d . . .
H24A H 1.4068 1.3757 0.2148 0.053 Uiso 1 1 calc R . .
H24B H 1.2843 1.3513 0.1851 0.053 Uiso 1 1 calc R . .
C25 C 1.34373(17) 1.25029(18) 0.11939(16) 0.0434(6) Uani 1 1 d . . .
H25A H 1.3520 1.2787 0.0756 0.052 Uiso 1 1 calc R . .
H25B H 1.4073 1.2338 0.1280 0.052 Uiso 1 1 calc R . .
C26 C 1.2806(2) 1.08002(18) 0.04630(17) 0.0448(6) Uani 1 1 d . . .
H26A H 1.2212 1.0207 0.0348 0.067 Uiso 1 1 calc R . .
H26B H 1.3405 1.0774 0.0779 0.067 Uiso 1 1 calc R . .
H26C H 1.3010 1.0894 -0.0043 0.067 Uiso 1 1 calc R . .
C27 C 1.16545(17) 1.16928(17) 0.03896(15) 0.0371(5) Uani 1 1 d . . .
H27A H 1.1140 1.1055 0.0107 0.045 Uiso 1 1 calc R . .
H27B H 1.1991 1.1955 -0.0021 0.045 Uiso 1 1 calc R . .
C28 C 1.10687(17) 1.23185(16) 0.08372(15) 0.0359(5) Uani 1 1 d . . .
H28A H 1.1561 1.2977 0.1064 0.043 Uiso 1 1 calc R . .
H28B H 1.0498 1.2309 0.0459 0.043 Uiso 1 1 calc R . .
C29 C 1.03528(19) 1.27424(16) 0.20997(17) 0.0410(6) Uani 1 1 d . . .
H29A H 1.0970 1.3323 0.2260 0.061 Uiso 1 1 calc R . .
H29B H 1.0164 1.2555 0.2574 0.061 Uiso 1 1 calc R . .
H29C H 0.9760 1.2853 0.1855 0.061 Uiso 1 1 calc R . .
C30 C 0.95706(16) 1.11888(15) 0.11197(15) 0.0315(5) Uani 1 1 d . . .
H30A H 0.9697 1.0758 0.0631 0.038 Uiso 1 1 calc R . .
H30B H 0.9077 1.1469 0.0946 0.038 Uiso 1 1 calc R . .
C31 C 0.65628(18) 1.02701(19) 0.27415(17) 0.0456(7) Uani 1 1 d D . .
C32A C 0.6689(5) 1.0284(5) 0.3592(4) 0.0625(17) Uani 0.602(7) 1 d PD B 1
H32A H 0.7268 1.0855 0.3910 0.094 Uiso 0.602(7) 1 calc PR B 1
H32B H 0.6848 0.9726 0.3615 0.094 Uiso 0.602(7) 1 calc PR B 1
H32C H 0.6034 1.0279 0.3811 0.094 Uiso 0.602(7) 1 calc PR B 1
C33A C 0.6336(5) 1.1119(5) 0.2661(5) 0.079(3) Uani 0.602(7) 1 d PD B 1
H33A H 0.5726 1.1176 0.2925 0.119 Uiso 0.602(7) 1 calc PR B 1
H33B H 0.6183 1.1045 0.2091 0.119 Uiso 0.602(7) 1 calc PR B 1
H33C H 0.6952 1.1689 0.2915 0.119 Uiso 0.602(7) 1 calc PR B 1
C34A C 0.5542(3) 0.9347(5) 0.2253(4) 0.089(3) Uani 0.602(7) 1 d PD B 1
H34A H 0.5682 0.8773 0.2248 0.134 Uiso 0.602(7) 1 calc PR B 1
H34B H 0.5406 0.9345 0.1701 0.134 Uiso 0.602(7) 1 calc PR B 1
H34C H 0.4924 0.9370 0.2518 0.134 Uiso 0.602(7) 1 calc PR B 1
C32B C 0.7017(7) 1.1372(5) 0.3382(6) 0.081(4) Uani 0.398(7) 1 d PD B 2
H32D H 0.6423 1.1557 0.3575 0.121 Uiso 0.398(7) 1 calc PR B 2
H32E H 0.7410 1.1804 0.3108 0.121 Uiso 0.398(7) 1 calc PR B 2
H32F H 0.7484 1.1402 0.3839 0.121 Uiso 0.398(7) 1 calc PR B 2
C33B C 0.5740(6) 1.0267(9) 0.2155(6) 0.082(4) Uani 0.398(7) 1 d PD B 2
H33D H 0.5502 0.9664 0.1718 0.122 Uiso 0.398(7) 1 calc PR B 2
H33E H 0.6032 1.0784 0.1936 0.122 Uiso 0.398(7) 1 calc PR B 2
H33F H 0.5141 1.0350 0.2424 0.122 Uiso 0.398(7) 1 calc PR B 2
C34B C 0.6179(7) 0.9697(7) 0.3301(6) 0.060(3) Uani 0.398(7) 1 d PD B 2
H34D H 0.6786 0.9675 0.3610 0.090 Uiso 0.398(7) 1 calc PR B 2
H34E H 0.5732 0.9053 0.2984 0.090 Uiso 0.398(7) 1 calc PR B 2
H34F H 0.5771 0.9992 0.3669 0.090 Uiso 0.398(7) 1 calc PR B 2
C35 C 1.4680(2) 1.28537(18) 0.59084(17) 0.0476(6) Uani 1 1 d . . .
C36 C 1.3688(3) 1.2610(2) 0.6368(2) 0.0688(9) Uani 1 1 d . . .
H36A H 1.3140 1.2808 0.6165 0.103 Uiso 1 1 calc R . .
H36B H 1.3906 1.2944 0.6945 0.103 Uiso 1 1 calc R . .
H36C H 1.3409 1.1928 0.6276 0.103 Uiso 1 1 calc R . .
C37 C 1.5043(3) 1.3924(2) 0.6077(2) 0.0686(9) Uani 1 1 d . . .
H37A H 1.5674 1.4125 0.5829 0.103 Uiso 1 1 calc R . .
H37B H 1.5206 1.4244 0.6658 0.103 Uiso 1 1 calc R . .
H37C H 1.4480 1.4088 0.5851 0.103 Uiso 1 1 calc R . .
C38 C 1.5527(3) 1.2566(3) 0.6254(2) 0.0833(11) Uani 1 1 d . . .
H38A H 1.5258 1.1884 0.6162 0.125 Uiso 1 1 calc R . .
H38B H 1.5715 1.2901 0.6832 0.125 Uiso 1 1 calc R . .
H38C H 1.6152 1.2727 0.5991 0.125 Uiso 1 1 calc R . .
C39 C 1.08615(15) 1.10408(14) 0.34660(14) 0.0278(5) Uani 1 1 d . A .
C40 C 1.0468(2) 1.14798(19) 0.4255(2) 0.0513(7) Uani 1 1 d D . .
N7 N 0.8682(5) 0.3424(4) 0.5463(4) 0.162(2) Uani 1 1 d . . .
C41 C 0.9000(4) 0.3586(4) 0.4919(4) 0.1084(15) Uani 1 1 d . . .
C42 C 0.9396(4) 0.3789(4) 0.4197(3) 0.1126(16) Uani 1 1 d . . .
H42A H 0.9060 0.3234 0.3723 0.169 Uiso 1 1 calc R . .
H42B H 1.0162 0.3939 0.4258 0.169 Uiso 1 1 calc R . .
H42C H 0.9227 0.4327 0.4133 0.169 Uiso 1 1 calc R . .
B1 B 0.76080(19) 0.43624(17) 0.16887(17) 0.0318(6) Uani 1 1 d . . .
C101 C 0.69429(16) 0.32702(15) 0.10703(15) 0.0315(5) Uani 1 1 d . . .
C102 C 0.60683(17) 0.30471(17) 0.04875(17) 0.0396(6) Uani 1 1 d . . .
H102 H 0.5843 0.3544 0.0436 0.047 Uiso 1 1 calc R . .
C103 C 0.55172(18) 0.21263(18) -0.00188(17) 0.0465(6) Uani 1 1 d . . .
H103 H 0.4935 0.2014 -0.0402 0.056 Uiso 1 1 calc R . .
C104 C 0.58159(19) 0.13698(16) 0.00356(17) 0.0418(6) Uani 1 1 d . . .
H104 H 0.5438 0.0745 -0.0304 0.050 Uiso 1 1 calc R . .
C105 C 0.66792(19) 0.15519(17) 0.05987(17) 0.0421(6) Uani 1 1 d . . .
H105 H 0.6894 0.1049 0.0646 0.050 Uiso 1 1 calc R . .
C106 C 0.72294(18) 0.24793(16) 0.10947(16) 0.0377(5) Uani 1 1 d . . .
H106 H 0.7823 0.2587 0.1466 0.045 Uiso 1 1 calc R . .
C201 C 0.71842(16) 0.50983(15) 0.13481(15) 0.0334(5) Uani 1 1 d . . .
C202 C 0.75216(19) 0.53666(17) 0.06720(17) 0.0427(6) Uani 1 1 d . . .
H202 H 0.8086 0.5196 0.0450 0.051 Uiso 1 1 calc R . .
C203 C 0.7064(2) 0.58710(19) 0.03141(19) 0.0523(7) Uani 1 1 d . . .
H203 H 0.7316 0.6025 -0.0142 0.063 Uiso 1 1 calc R . .
C204 C 0.6246(2) 0.6145(2) 0.0623(2) 0.0575(8) Uani 1 1 d . . .
H204 H 0.5934 0.6486 0.0385 0.069 Uiso 1 1 calc R . .
C205 C 0.5894(2) 0.5906(2) 0.1290(2) 0.0605(8) Uani 1 1 d . . .
H205 H 0.5334 0.6087 0.1509 0.073 Uiso 1 1 calc R . .
C206 C 0.6355(2) 0.53974(18) 0.16477(18) 0.0474(6) Uani 1 1 d . . .
H206 H 0.6099 0.5252 0.2106 0.057 Uiso 1 1 calc R . .
C301 C 0.73975(16) 0.44758(16) 0.26335(15) 0.0343(5) Uani 1 1 d . . .
C302 C 0.69230(18) 0.37158(18) 0.29268(17) 0.0416(6) Uani 1 1 d . . .
H302 H 0.6665 0.3094 0.2557 0.050 Uiso 1 1 calc R . .
C303 C 0.6815(2) 0.3840(2) 0.37445(19) 0.0521(7) Uani 1 1 d . . .
H303 H 0.6490 0.3307 0.3911 0.063 Uiso 1 1 calc R . .
C304 C 0.7185(2) 0.4742(2) 0.43066(19) 0.0573(8) Uani 1 1 d . . .
H304 H 0.7128 0.4829 0.4858 0.069 Uiso 1 1 calc R . .
C305 C 0.7642(2) 0.5516(2) 0.40442(19) 0.0565(7) Uani 1 1 d . . .
H305 H 0.7886 0.6136 0.4418 0.068 Uiso 1 1 calc R . .
C306 C 0.7740(2) 0.53803(18) 0.32334(18) 0.0464(6) Uani 1 1 d . . .
H306 H 0.8051 0.5921 0.3074 0.056 Uiso 1 1 calc R . .
C401 C 0.89024(16) 0.45693(14) 0.16447(15) 0.0319(5) Uani 1 1 d . . .
C402 C 0.97020(17) 0.50279(15) 0.23276(16) 0.0370(5) Uani 1 1 d . . .
H402 H 0.9502 0.5217 0.2843 0.044 Uiso 1 1 calc R . .
C403 C 1.07845(18) 0.52120(16) 0.22664(19) 0.0452(7) Uani 1 1 d . . .
H403 H 1.1295 0.5521 0.2737 0.054 Uiso 1 1 calc R . .
C404 C 1.11069(19) 0.49412(17) 0.1517(2) 0.0476(7) Uani 1 1 d . . .
H404 H 1.1834 0.5072 0.1474 0.057 Uiso 1 1 calc R . .
C405 C 1.03448(19) 0.44742(17) 0.08287(18) 0.0447(6) Uani 1 1 d . . .
H405 H 1.0552 0.4282 0.0316 0.054 Uiso 1 1 calc R . .
C406 C 0.92736(18) 0.42919(16) 0.09014(16) 0.0389(6) Uani 1 1 d . . .
H406 H 0.8770 0.3966 0.0428 0.047 Uiso 1 1 calc R . .

loop_
_atom_site_aniso_label
_atom_site_aniso_U_11
_atom_site_aniso_U_22
_atom_site_aniso_U_33
_atom_site_aniso_U_23
_atom_site_aniso_U_13
_atom_site_aniso_U_12
Ni1 0.02496(13) 0.02244(13) 0.02722(18) 0.00930(12) 0.00709(11) 0.00923(10)
Ni2 0.02569(13) 0.02404(13) 0.02672(19) 0.01085(12) 0.00628(11) 0.00686(10)
S1 0.0253(2) 0.0265(2) 0.0279(3) 0.0100(2) 0.0058(2) 0.00795(19)
S2 0.0249(2) 0.0305(3) 0.0322(4) 0.0123(2) 0.0057(2) 0.0080(2)
O1 0.0400(8) 0.0276(7) 0.0276(10) 0.0101(7) 0.0113(6) 0.0141(6)
O2 0.0379(8) 0.0270(7) 0.0294(10) 0.0099(7) 0.0098(6) 0.0117(6)
F1A 0.189(9) 0.046(4) 0.082(7) -0.021(4) 0.062(6) 0.011(5)
F2A 0.263(18) 0.169(10) 0.057(5) 0.070(7) 0.091(8) 0.169(12)
F3A 0.060(3) 0.185(14) 0.108(6) -0.033(7) 0.029(3) 0.056(6)
F1B 0.178(7) 0.164(12) 0.026(4) -0.015(5) -0.001(4) 0.067(7)
F2B 0.129(9) 0.090(4) 0.132(10) 0.024(4) 0.110(8) 0.033(4)
F3B 0.297(19) 0.139(12) 0.124(10) 0.084(9) 0.146(11) 0.184(14)
N1 0.0284(9) 0.0303(9) 0.0346(13) 0.0161(9) 0.0062(8) 0.0081(7)
N2 0.0430(10) 0.0281(9) 0.0413(14) 0.0102(9) 0.0173(9) 0.0156(8)
N3 0.0290(9) 0.0380(10) 0.0386(14) 0.0208(10) 0.0037(8) 0.0080(8)
N4 0.0371(10) 0.0276(9) 0.0365(14) 0.0117(9) 0.0003(8) 0.0050(7)
N5 0.0323(9) 0.0348(9) 0.0300(13) 0.0149(9) 0.0103(8) 0.0101(7)
N6 0.0310(9) 0.0268(9) 0.0326(13) 0.0133(8) 0.0088(8) 0.0108(7)
C1 0.0235(9) 0.0278(10) 0.0247(14) 0.0078(9) 0.0015(8) 0.0064(8)
C2 0.0262(10) 0.0309(11) 0.0291(15) 0.0131(10) 0.0018(8) 0.0083(8)
C3 0.0315(10) 0.0361(11) 0.0353(16) 0.0164(11) 0.0057(9) 0.0151(9)
C4 0.0277(10) 0.0443(12) 0.0353(16) 0.0188(11) 0.0080(9) 0.0148(9)
C5 0.0267(10) 0.0382(12) 0.0416(16) 0.0215(11) 0.0078(9) 0.0062(9)
C6 0.0238(9) 0.0300(10) 0.0309(15) 0.0114(10) -0.0001(8) 0.0055(8)
C7 0.0264(10) 0.0283(11) 0.0396(16) 0.0126(10) 0.0016(9) 0.0041(8)
C8 0.0365(12) 0.0618(16) 0.0462(19) 0.0295(14) 0.0131(11) 0.0131(11)
C9 0.0341(11) 0.0259(11) 0.063(2) 0.0202(12) 0.0001(11) 0.0052(9)
C10 0.0490(14) 0.0260(11) 0.0435(18) 0.0000(11) -0.0038(11) 0.0171(10)
C11 0.123(3) 0.0427(15) 0.071(3) 0.0186(16) 0.068(2) 0.0384(17)
C12 0.0351(12) 0.0296(12) 0.084(3) 0.0044(13) 0.0014(13) 0.0176(10)
C13 0.0446(14) 0.0338(13) 0.075(2) 0.0279(14) -0.0150(13) 0.0073(11)
C14 0.0428(14) 0.085(2) 0.040(2) 0.0353(17) 0.0052(12) 0.0061(13)
C15 0.0281(10) 0.0357(12) 0.0423(17) 0.0158(11) 0.0017(9) 0.0124(9)
C16 0.0246(10) 0.0337(11) 0.0353(16) 0.0125(11) 0.0050(9) 0.0108(8)
C17 0.0215(9) 0.0347(11) 0.0327(15) 0.0123(10) 0.0063(8) 0.0085(8)
C18 0.0262(10) 0.0352(11) 0.0379(16) 0.0155(11) 0.0024(9) 0.0056(9)
C19 0.0346(11) 0.0320(11) 0.0408(17) 0.0116(11) 0.0003(10) 0.0054(9)
C20 0.0330(11) 0.0397(12) 0.0347(16) 0.0118(11) 0.0031(10) 0.0097(9)
C21 0.0346(11) 0.0399(12) 0.0376(17) 0.0191(12) 0.0055(10) 0.0144(9)
C22 0.0300(11) 0.0352(12) 0.0411(17) 0.0172(11) 0.0001(10) 0.0010(9)
C23 0.0555(15) 0.0329(12) 0.048(2) 0.0010(12) -0.0050(13) 0.0128(11)
C24 0.0452(13) 0.0328(12) 0.0481(19) 0.0223(13) -0.0056(11) -0.0024(10)
C25 0.0329(12) 0.0519(14) 0.0455(18) 0.0313(14) 0.0069(10) 0.0007(10)
C26 0.0512(14) 0.0509(14) 0.0414(18) 0.0193(13) 0.0251(12) 0.0234(12)
C27 0.0370(12) 0.0447(13) 0.0303(16) 0.0188(12) 0.0086(10) 0.0083(10)
C28 0.0363(11) 0.0376(12) 0.0417(17) 0.0252(12) 0.0062(10) 0.0119(9)
C29 0.0459(13) 0.0325(12) 0.0463(18) 0.0104(12) 0.0089(11) 0.0176(10)
C30 0.0323(11) 0.0340(11) 0.0336(15) 0.0163(11) 0.0059(9) 0.0137(9)
C31 0.0395(12) 0.0672(17) 0.0493(19) 0.0330(15) 0.0220(12) 0.0293(12)
C32A 0.065(4) 0.087(5) 0.056(4) 0.033(4) 0.030(3) 0.042(3)
C33A 0.088(5) 0.118(5) 0.095(7) 0.070(5) 0.061(5) 0.080(4)
C34A 0.026(2) 0.114(6) 0.090(6) -0.014(4) 0.014(3) 0.014(3)
C32B 0.089(7) 0.064(5) 0.099(10) 0.021(5) 0.057(6) 0.039(5)
C33B 0.043(4) 0.155(13) 0.074(8) 0.055(8) 0.017(4) 0.053(6)
C34B 0.053(5) 0.082(7) 0.079(8) 0.053(6) 0.041(5) 0.039(4)
C35 0.0591(16) 0.0452(14) 0.0348(18) 0.0105(13) -0.0001(12) 0.0160(12)
C36 0.084(2) 0.066(2) 0.057(3) 0.0189(18) 0.0223(17) 0.0252(17)
C37 0.088(2) 0.0534(17) 0.047(2) 0.0041(15) -0.0030(16) 0.0138(16)
C38 0.090(2) 0.090(2) 0.059(3) 0.003(2) -0.0275(19) 0.039(2)
C39 0.0297(10) 0.0275(10) 0.0259(14) 0.0087(10) 0.0044(9) 0.0093(8)
C40 0.083(2) 0.0418(15) 0.040(2) 0.0164(14) 0.0276(15) 0.0295(14)
N7 0.223(6) 0.163(5) 0.110(5) 0.057(4) 0.059(4) 0.061(4)
C41 0.131(4) 0.100(3) 0.099(5) 0.031(3) 0.026(3) 0.047(3)
C42 0.111(3) 0.140(4) 0.116(5) 0.055(4) 0.041(3) 0.066(3)
B1 0.0318(12) 0.0316(12) 0.0349(18) 0.0130(12) 0.0079(10) 0.0122(10)
C101 0.0318(11) 0.0335(11) 0.0311(15) 0.0125(11) 0.0114(9) 0.0110(9)
C102 0.0331(11) 0.0380(12) 0.0496(18) 0.0142(12) 0.0065(11) 0.0146(10)
C103 0.0345(12) 0.0502(15) 0.0462(19) 0.0093(13) -0.0009(11) 0.0096(11)
C104 0.0449(13) 0.0302(11) 0.0414(18) 0.0061(11) 0.0102(11) 0.0054(10)
C105 0.0536(14) 0.0337(12) 0.0446(18) 0.0165(12) 0.0151(12) 0.0180(11)
C106 0.0408(12) 0.0357(12) 0.0374(17) 0.0123(11) 0.0048(10) 0.0138(10)
C201 0.0334(11) 0.0277(11) 0.0368(16) 0.0078(10) 0.0035(10) 0.0096(9)
C202 0.0428(13) 0.0429(13) 0.0464(19) 0.0206(13) 0.0090(11) 0.0142(11)
C203 0.0610(16) 0.0532(16) 0.051(2) 0.0289(15) 0.0079(13) 0.0201(13)
C204 0.0669(18) 0.0552(17) 0.062(2) 0.0256(16) -0.0014(15) 0.0312(14)
C205 0.0638(18) 0.0696(19) 0.065(2) 0.0205(17) 0.0123(15) 0.0463(16)
C206 0.0513(14) 0.0543(15) 0.048(2) 0.0199(14) 0.0128(12) 0.0296(12)
C301 0.0289(10) 0.0397(12) 0.0368(16) 0.0124(11) 0.0067(9) 0.0148(9)
C302 0.0390(12) 0.0447(13) 0.0416(18) 0.0160(12) 0.0117(11) 0.0124(10)
C303 0.0484(14) 0.0662(18) 0.052(2) 0.0305(16) 0.0176(13) 0.0212(13)
C304 0.0605(17) 0.085(2) 0.033(2) 0.0176(17) 0.0125(13) 0.0350(16)
C305 0.0635(17) 0.0606(17) 0.041(2) 0.0033(15) 0.0057(13) 0.0270(14)
C306 0.0548(15) 0.0433(14) 0.043(2) 0.0128(13) 0.0112(12) 0.0199(12)
C401 0.0353(11) 0.0262(10) 0.0368(16) 0.0122(10) 0.0078(10) 0.0118(9)
C402 0.0404(12) 0.0326(11) 0.0410(17) 0.0139(11) 0.0063(10) 0.0144(10)
C403 0.0393(12) 0.0320(12) 0.063(2) 0.0176(13) -0.0018(12) 0.0103(10)
C404 0.0339(12) 0.0366(13) 0.079(2) 0.0239(14) 0.0168(13) 0.0147(10)
C405 0.0452(13) 0.0372(12) 0.056(2) 0.0156(13) 0.0226(13) 0.0168(11)
C406 0.0385(12) 0.0369(12) 0.0424(18) 0.0134(12) 0.0086(11) 0.0134(10)

loop_
_atom_type_symbol
_atom_type_description
_atom_type_scat_dispersion_real
_atom_type_scat_dispersion_imag
_atom_type_scat_source
C C 0.0033 0.0016 'International Tables Vol C Tables 4.2.6.8 and 6.1.1.4'
H H 0.0000 0.0000 'International Tables Vol C Tables 4.2.6.8 and 6.1.1.4'
B B 0.0013 0.0007 'International Tables Vol C Tables 4.2.6.8 and 6.1.1.4'
N N 0.0061 0.0033 'International Tables Vol C Tables 4.2.6.8 and 6.1.1.4'
O O 0.0106 0.0060 'International Tables Vol C Tables 4.2.6.8 and 6.1.1.4'
F F 0.0171 0.0103 'International Tables Vol C Tables 4.2.6.8 and 6.1.1.4'
S S 0.1246 0.1234 'International Tables Vol C Tables 4.2.6.8 and 6.1.1.4'
Ni Ni 0.3393 1.1124 'International Tables Vol C Tables 4.2.6.8 and 6.1.1.4'

loop_
_geom_angle_atom_site_label_1
_geom_angle_atom_site_label_2
_geom_angle_atom_site_label_3
_geom_angle
_geom_angle_site_symmetry_1
_geom_angle_site_symmetry_3
_geom_angle_publ_flag
O1 Ni1 N2 164.84(6) . . ?
O1 Ni1 N3 87.33(7) . . ?
N2 Ni1 N3 83.00(8) . . ?
O1 Ni1 N1 87.44(6) . . ?
N2 Ni1 N1 82.53(7) . . ?
N3 Ni1 N1 98.68(6) . . ?
O1 Ni1 S2 93.46(4) . . ?
N2 Ni1 S2 98.41(5) . . ?
N3 Ni1 S2 91.38(5) . . ?
N1 Ni1 S2 169.93(5) . . ?
O1 Ni1 S1 93.02(5) . . ?
N2 Ni1 S1 98.57(6) . . ?
N3 Ni1 S1 169.78(4) . . ?
N1 Ni1 S1 91.54(5) . . ?
S2 Ni1 S1 78.40(2) . . ?
O2 Ni2 N5 164.71(6) . . ?
O2 Ni2 N4 87.24(7) . . ?
N5 Ni2 N4 82.87(7) . . ?
O2 Ni2 N6 88.23(6) . . ?
N5 Ni2 N6 81.74(7) . . ?
N4 Ni2 N6 98.36(6) . . ?
O2 Ni2 S2 94.33(4) . . ?
N5 Ni2 S2 97.64(5) . . ?
N4 Ni2 S2 92.07(5) . . ?
N6 Ni2 S2 169.37(5) . . ?
O2 Ni2 S1 93.03(4) . . ?
N5 Ni2 S1 98.61(5) . . ?
N4 Ni2 S1 170.73(5) . . ?
N6 Ni2 S1 90.91(5) . . ?
S2 Ni2 S1 78.67(2) . . ?
C1 S1 Ni2 101.21(7) . . ?
C1 S1 Ni1 101.13(7) . . ?
Ni2 S1 Ni1 90.30(2) . . ?
C17 S2 Ni1 104.25(7) . . ?
C17 S2 Ni2 103.75(7) . . ?
Ni1 S2 Ni2 92.01(2) . . ?
C39 O1 Ni1 133.16(14) . . ?
C39 O2 Ni2 131.37(14) . . ?
C8 N1 C9 109.04(18) . . ?
C8 N1 C7 106.97(17) . . ?
C9 N1 C7 106.32(18) . . ?
C8 N1 Ni1 117.69(14) . . ?
C9 N1 Ni1 105.30(12) . . ?
C7 N1 Ni1 110.98(12) . . ?
C10 N2 C11 108.5(2) . . ?
C10 N2 C12 110.47(17) . . ?
C11 N2 C12 108.6(2) . . ?
C10 N2 Ni1 107.68(13) . . ?
C11 N2 Ni1 113.88(14) . . ?
C12 N2 Ni1 107.71(16) . . ?
C13 N3 C14 109.5(2) . . ?
C13 N3 C15 107.28(17) . . ?
C14 N3 C15 106.47(19) . . ?
C13 N3 Ni1 103.68(15) . . ?
C14 N3 Ni1 117.29(15) . . ?
C15 N3 Ni1 112.20(13) . . ?
C23 N4 C24 109.82(19) . . ?
C23 N4 C22 106.67(19) . . ?
C24 N4 C22 107.34(17) . . ?
C23 N4 Ni2 117.51(14) . . ?
C24 N4 Ni2 104.15(14) . . ?
C22 N4 Ni2 110.97(13) . . ?
C27 N5 C26 107.6(2) . . ?
C27 N5 C25 110.85(17) . . ?
C26 N5 C25 109.12(18) . . ?
C27 N5 Ni2 106.88(12) . . ?
C26 N5 Ni2 113.91(13) . . ?
C25 N5 Ni2 108.48(15) . . ?
C29 N6 C30 107.20(17) . . ?
C29 N6 C28 109.91(17) . . ?
C30 N6 C28 105.98(18) . . ?
C29 N6 Ni2 116.53(15) . . ?
C30 N6 Ni2 111.06(12) . . ?
C28 N6 Ni2 105.69(12) . . ?
C2 C1 C6 118.95(18) . . ?
C2 C1 S1 120.66(14) . . ?
C6 C1 S1 120.38(15) . . ?
C3 C2 C1 119.81(18) . . ?
C3 C2 C30 120.65(18) . . ?
C1 C2 C30 119.01(18) . . ?
C4 C3 C2 121.91(19) . . ?
C3 C4 C5 117.01(19) . . ?
C3 C4 C31 121.64(19) . . ?
C5 C4 C31 121.32(19) . . ?
C4 C5 C6 122.61(18) . . ?
C5 C6 C1 118.97(18) . . ?
C5 C6 C7 121.16(18) . . ?
C1 C6 C7 119.47(19) . . ?
N1 C7 C6 116.17(18) . . ?
N1 C9 C10 110.67(17) . . ?
N2 C10 C9 113.2(2) . . ?
N2 C12 C13 113.82(19) . . ?
N3 C13 C12 111.7(2) . . ?
N3 C15 C16 116.29(17) . . ?
C21 C16 C17 119.6(2) . . ?
C21 C16 C15 120.9(2) . . ?
C17 C16 C15 119.0(2) . . ?
C18 C17 C16 118.3(2) . . ?
C18 C17 S2 120.68(17) . . ?
C16 C17 S2 120.95(16) . . ?
C19 C18 C17 119.8(2) . . ?
C19 C18 C22 120.6(2) . . ?
C17 C18 C22 119.3(2) . . ?
C18 C19 C20 122.7(2) . . ?
C19 C20 C21 116.1(2) . . ?
C19 C20 C35 123.0(2) . . ?
C21 C20 C35 120.9(2) . . ?
C16 C21 C20 122.9(2) . . ?
N4 C22 C18 115.69(17) . . ?
N4 C24 C25 111.34(18) . . ?
N5 C25 C24 113.86(18) . . ?
N5 C27 C28 113.1(2) . . ?
N6 C28 C27 110.38(17) . . ?
N6 C30 C2 116.56(19) . . ?
C33B C31 C32A 137.8(4) . . ?
C33B C31 C33A 53.5(5) . . ?
C32A C31 C33A 112.5(4) . . ?
C33B C31 C34B 116.2(5) . . ?
C32A C31 C34B 36.4(4) . . ?
C33A C31 C34B 129.7(4) . . ?
C33B C31 C4 111.6(4) . . ?
C32A C31 C4 110.2(3) . . ?
C33A C31 C4 114.3(3) . . ?
C34B C31 C4 114.5(3) . . ?
C32A C31 C34A 107.5(4) . . ?
C33A C31 C34A 106.7(4) . . ?
C4 C31 C34A 105.1(3) . . ?
C33B C31 C32B 105.0(6) . . ?
C4 C31 C32B 106.4(3) . . ?
C38 C35 C37 111.4(3) . . ?
C38 C35 C20 110.3(2) . . ?
C37 C35 C20 113.4(2) . . ?
C38 C35 C36 108.2(3) . . ?
C37 C35 C36 105.4(3) . . ?
C20 C35 C36 107.8(2) . . ?
O1 C39 O2 131.9(2) . . ?
O1 C39 C40 113.72(18) . . ?
O2 C39 C40 114.42(18) . . ?
F3B C40 F1B 106.3(7) . . ?
F3B C40 F2B 108.3(6) . . ?
F1B C40 F2B 105.5(6) . . ?
F1A C40 F3A 105.2(5) . . ?
F1A C40 F2A 106.7(7) . . ?
F3A C40 F2A 106.0(6) . . ?
F1A C40 C39 114.0(5) . . ?
F3B C40 C39 114.3(5) . . ?
F1B C40 C39 110.6(5) . . ?
F2B C40 C39 111.3(4) . . ?
F3A C40 C39 111.2(4) . . ?
F2A C40 C39 113.1(4) . . ?
N7 C41 C42 178.9(8) . . ?
C301 B1 C101 111.68(17) . . ?
C301 B1 C201 110.42(18) . . ?
C101 B1 C201 106.42(18) . . ?
C301 B1 C401 109.12(18) . . ?
C101 B1 C401 107.69(18) . . ?
C201 B1 C401 111.47(17) . . ?
C102 C101 C106 114.3(2) . . ?
C102 C101 B1 123.97(19) . . ?
C106 C101 B1 121.7(2) . . ?
C103 C102 C101 123.0(2) . . ?
C104 C103 C102 120.7(2) . . ?
C105 C104 C103 118.7(2) . . ?
C104 C105 C106 119.9(2) . . ?
C105 C106 C101 123.4(2) . . ?
C206 C201 C202 114.4(2) . . ?
C206 C201 B1 122.0(2) . . ?
C202 C201 B1 123.1(2) . . ?
C203 C202 C201 123.4(2) . . ?
C204 C203 C202 120.4(3) . . ?
C203 C204 C205 118.3(2) . . ?
C204 C205 C206 121.1(3) . . ?
C205 C206 C201 122.4(3) . . ?
C302 C301 C306 114.0(2) . . ?
C302 C301 B1 125.0(2) . . ?
C306 C301 B1 121.0(2) . . ?
C303 C302 C301 123.1(2) . . ?
C304 C303 C302 120.2(3) . . ?
C303 C304 C305 118.8(3) . . ?
C304 C305 C306 120.2(3) . . ?
C305 C306 C301 123.6(2) . . ?
C406 C401 C402 114.8(2) . . ?
C406 C401 B1 121.3(2) . . ?
C402 C401 B1 123.9(2) . . ?
C403 C402 C401 122.4(2) . . ?
C404 C403 C402 120.3(2) . . ?
C403 C404 C405 119.2(2) . . ?
C404 C405 C406 119.7(3) . . ?
C405 C406 C401 123.5(2) . . ?

loop_
_geom_bond_atom_site_label_1
_geom_bond_atom_site_label_2
_geom_bond_distance
_geom_bond_site_symmetry_2
_geom_bond_publ_flag
Ni1 O1 2.0345(15) . ?
Ni1 N2 2.1450(19) . ?
Ni1 N3 2.2558(19) . ?
Ni1 N1 2.2562(16) . ?
Ni1 S2 2.4663(7) . ?
Ni1 S1 2.5165(7) . ?
Ni2 O2 2.0526(15) . ?
Ni2 N5 2.1548(18) . ?
Ni2 N4 2.2428(18) . ?
Ni2 N6 2.2883(17) . ?
Ni2 S2 2.4731(7) . ?
Ni2 S1 2.4957(8) . ?
S1 C1 1.775(2) . ?
S2 C17 1.766(2) . ?
O1 C39 1.242(2) . ?
O2 C39 1.250(2) . ?
F1A C40 1.273(7) . ?
F2A C40 1.302(7) . ?
F3A C40 1.297(6) . ?
F1B C40 1.290(8) . ?
F2B C40 1.293(7) . ?
F3B C40 1.276(7) . ?
N1 C8 1.480(3) . ?
N1 C9 1.498(3) . ?
N1 C7 1.502(3) . ?
N2 C10 1.481(3) . ?
N2 C11 1.482(3) . ?
N2 C12 1.492(3) . ?
N3 C13 1.483(3) . ?
N3 C14 1.487(3) . ?
N3 C15 1.494(3) . ?
N4 C23 1.491(3) . ?
N4 C24 1.491(3) . ?
N4 C22 1.496(3) . ?
N5 C27 1.486(3) . ?
N5 C26 1.492(3) . ?
N5 C25 1.495(3) . ?
N6 C29 1.479(3) . ?
N6 C30 1.496(3) . ?
N6 C28 1.497(3) . ?
C1 C2 1.405(3) . ?
C1 C6 1.407(3) . ?
C2 C3 1.401(3) . ?
C2 C30 1.513(3) . ?
C3 C4 1.395(3) . ?
C4 C5 1.397(3) . ?
C4 C31 1.540(3) . ?
C5 C6 1.403(3) . ?
C6 C7 1.505(3) . ?
C9 C10 1.515(4) . ?
C12 C13 1.503(4) . ?
C15 C16 1.510(3) . ?
C16 C21 1.390(3) . ?
C16 C17 1.415(3) . ?
C17 C18 1.405(3) . ?
C18 C19 1.396(3) . ?
C18 C22 1.510(3) . ?
C19 C20 1.400(3) . ?
C20 C21 1.402(3) . ?
C20 C35 1.534(4) . ?
C24 C25 1.520(4) . ?
C27 C28 1.509(3) . ?
C31 C33B 1.466(7) . ?
C31 C32A 1.476(6) . ?
C31 C33A 1.491(5) . ?
C31 C34B 1.505(7) . ?
C31 C34A 1.615(6) . ?
C31 C32B 1.656(8) . ?
C35 C38 1.506(4) . ?
C35 C37 1.517(4) . ?
C35 C36 1.579(4) . ?
C39 C40 1.544(4) . ?
N7 C41 1.117(6) . ?
C41 C42 1.462(7) . ?
B1 C301 1.649(4) . ?
B1 C101 1.659(3) . ?
B1 C201 1.663(3) . ?
B1 C401 1.668(3) . ?
C101 C102 1.398(3) . ?
C101 C106 1.414(3) . ?
C102 C103 1.388(3) . ?
C103 C104 1.386(3) . ?
C104 C105 1.381(4) . ?
C105 C106 1.389(3) . ?
C201 C206 1.400(3) . ?
C201 C202 1.405(3) . ?
C202 C203 1.391(3) . ?
C203 C204 1.374(4) . ?
C204 C205 1.375(4) . ?
C205 C206 1.399(4) . ?
C301 C302 1.403(3) . ?
C301 C306 1.411(3) . ?
C302 C303 1.400(4) . ?
C303 C304 1.380(4) . ?
C304 C305 1.383(4) . ?
C305 C306 1.384(4) . ?
C401 C406 1.407(3) . ?
C401 C402 1.408(3) . ?
C402 C403 1.400(3) . ?
C403 C404 1.384(4) . ?
C404 C405 1.387(4) . ?
C405 C406 1.389(3) . ?
